data_7056569
loop_
_publ_author_name
'Budniak, Adam K.'
'Masny, Micha\/l'
'Prezelj, Kristina'
'Grzeszkiewicz, Miko\/laj'
'Gawraczy\'nski, Jakub'
'Dobrzycki, \/Lukasz'
'Cyra\'nski, Micha\/l K.'
'Ko\'zmi\'nski, Wiktor'
'Mazej, Zoran'
'Fija\/lkowski, Karol J.'
'Grochala, Wojciech'
'Leszczy\'nski, Piotr J.'

_publ_section_title
;
 Reconnaissance of reactivity of an Ag(ii)SO4 one-electron oxidizer
 towards naphthalene derivatives
;
_journal_name_full 'New J. Chem.'
_journal_paper_doi 10.1039/C7NJ02299A
_journal_year 2017
_chemical_formula_sum 'C20 H12 Br2'
_chemical_formula_weight 412.12
_space_group_crystal_system orthorhombic
_space_group_IT_number 29
_space_group_name_Hall 'P 2c -2ac'
_space_group_name_H-M_alt 'P c a 21'
_symmetry_space_group_name_Hall 'P 2c -2ac'
_symmetry_space_group_name_H-M 'P c a 21'
_atom_sites_solution_hydrogens geom
_audit_update_record
;
2017-07-27 deposited with the CCDC.
2017-08-15 downloaded from the CCDC.
;
_cell_angle_alpha 90
_cell_angle_beta 90
_cell_angle_gamma 90
_cell_formula_units_Z 4
_cell_length_a 16.4376(11)
_cell_length_b 12.9727(9)
_cell_length_c 7.2813(5)
_cell_measurement_reflns_used 9898
_cell_measurement_temperature 100.(2)
_cell_measurement_theta_max 25.3774
_cell_measurement_theta_min 2.4782
_cell_volume 1552.66(18)
_computing_cell_refinement 'SAINT V8.34A (Bruker AXS Inc., 2013)'
_computing_data_collection 'APEX2 V2014 (Bruker AXS Inc., 2014)'
_computing_data_reduction 'SAINT V8.34A (Bruker AXS Inc., 2013)'
_computing_publication_material 'APEX2 V2014 (Bruker AXS Inc., 2014)'
_computing_structure_refinement 'SHELXL-2014/7 (Sheldrick, 2014)'
_computing_structure_solution 'SHELXS-2014 (Sheldrick, 2014)'
_diffrn_ambient_temperature 100.(2)
_diffrn_detector_area_resol_mean 10.4167
_diffrn_measured_fraction_theta_full 0.998
_diffrn_measured_fraction_theta_max 0.998
_diffrn_measurement_device_type 'Bruker D8 VENTURE'
_diffrn_measurement_method 'omega scans'
_diffrn_radiation_monochromator TRIUMPH
_diffrn_radiation_type MoK\a
_diffrn_radiation_wavelength 0.71073
_diffrn_reflns_av_R_equivalents 0.0244
_diffrn_reflns_av_unetI/netI 0.0196
_diffrn_reflns_limit_h_max 19
_diffrn_reflns_limit_h_min -19
_diffrn_reflns_limit_k_max 15
_diffrn_reflns_limit_k_min -15
_diffrn_reflns_limit_l_max 8
_diffrn_reflns_limit_l_min -8
_diffrn_reflns_number 20544
_diffrn_reflns_theta_full 25.04
_diffrn_reflns_theta_max 25.04
_diffrn_reflns_theta_min 2.48
_diffrn_source 'fine focus sealed tube'
_exptl_absorpt_coefficient_mu 5.214
_exptl_absorpt_correction_T_max 0.70
_exptl_absorpt_correction_T_min 0.52
_exptl_absorpt_correction_type multi-scan
_exptl_absorpt_process_details 'SADABS V2014/5 (Bruker AXS Inc.)'
_exptl_crystal_colour colourless
_exptl_crystal_density_diffrn 1.763
_exptl_crystal_density_method 'not measured'
_exptl_crystal_description prism
_exptl_crystal_F_000 808
_exptl_crystal_size_max 0.377
_exptl_crystal_size_mid 0.118
_exptl_crystal_size_min 0.072
_refine_diff_density_max 0.432
_refine_diff_density_min -0.179
_refine_ls_abs_structure_details
;
Flack x determined using 1168 quotients [(I+)-(I-)]/[(I+)+(I-)]
(Parsons, Flack and Wagner, Acta Cryst. B69 (2013) 249-259).
;
_refine_ls_abs_structure_Flack 0.010(4)
_refine_ls_extinction_method none
_refine_ls_goodness_of_fit_ref 1.082
_refine_ls_hydrogen_treatment constr
_refine_ls_matrix_type full
_refine_ls_number_parameters 199
_refine_ls_number_reflns 2739
_refine_ls_number_restraints 1
_refine_ls_restrained_S_all 1.082
_refine_ls_R_factor_all 0.0182
_refine_ls_R_factor_gt 0.0170
_refine_ls_shift/su_max 0.002
_refine_ls_shift/su_mean 0.000
_refine_ls_structure_factor_coef Fsqd
_refine_ls_weighting_details 'w=1/[\s^2^(Fo^2^)+(0.0257P)^2^+0.1620P] where P=(Fo^2^+2Fc^2^)/3'
_refine_ls_weighting_scheme calc
_refine_ls_wR_factor_gt 0.0421
_refine_ls_wR_factor_ref 0.0426
_reflns_number_gt 2616
_reflns_number_total 2739
_reflns_threshold_expression 'I > 2\s(I)'
_cod_data_source_file c7nj02299a2.cif
_cod_data_source_block 23
_cod_database_code 7056569

loop_
_space_group_symop_operation_xyz
'x, y, z'
'-x, -y, z+1/2'
'x+1/2, -y, z'
'-x+1/2, y, z+1/2'

loop_
_atom_site_type_symbol
_atom_site_label
_atom_site_fract_x
_atom_site_fract_y
_atom_site_fract_z
_atom_site_U_iso_or_equiv
_atom_site_adp_type
_atom_site_calc_flag
_atom_site_refinement_flags_adp
_atom_site_refinement_flags_posn
_atom_site_occupancy
Br Br1 0.56112(2) 0.77651(2) 0.84744(5) 0.02056(10) Uani d . . 1
C C1 0.61539(19) 0.6699(3) 0.5281(5) 0.0160(7) Uani d . . 1
C C2 0.58478(19) 0.6586(3) 0.7005(4) 0.0160(7) Uani d . . 1
C C3 0.56906(18) 0.5620(2) 0.7808(5) 0.0195(7) Uani d . . 1
H H3 0.5476 0.5575 0.9017 0.023 Uiso calc U R 1
C C4 0.5851(2) 0.4751(3) 0.6827(5) 0.0205(7) Uani d . . 1
H H4 0.5745 0.4096 0.736 0.025 Uiso calc U R 1
C C4A 0.61736(18) 0.4802(3) 0.5030(5) 0.0185(7) Uani d . . 1
C C5 0.6346(2) 0.3900(3) 0.3999(5) 0.0235(8) Uani d . . 1
H H5 0.6245 0.3241 0.452 0.028 Uiso calc U R 1
C C6 0.6655(2) 0.3971(3) 0.2265(5) 0.0264(9) Uani d . . 1
H H6 0.6765 0.3362 0.1586 0.032 Uiso calc U R 1
C C7 0.68099(19) 0.4934(3) 0.1481(5) 0.0244(8) Uani d . . 1
H H7 0.7031 0.4974 0.0277 0.029 Uiso calc U R 1
C C8 0.6646(2) 0.5820(3) 0.2432(5) 0.0199(7) Uani d . . 1
H H8 0.675 0.6469 0.1874 0.024 Uiso calc U R 1
C C8A 0.63256(18) 0.5785(3) 0.4230(5) 0.0155(7) Uani d . . 1
Br Br2 0.31247(2) 0.80338(2) 0.31260(5) 0.02356(10) Uani d . . 1
C C1' 0.62996(19) 0.7732(2) 0.4414(5) 0.0159(7) Uani d . . 1
C C2' 0.7071(2) 0.8130(2) 0.4316(5) 0.0186(7) Uani d . . 1
H H2' 0.751 0.7759 0.4847 0.022 Uiso calc U R 1
C C3' 0.72250(18) 0.9081(2) 0.3438(5) 0.0205(7) Uani d . . 1
H H3' 0.7761 0.9355 0.3421 0.025 Uiso calc U R 1
C C4' 0.6607(2) 0.9609(2) 0.2616(5) 0.0194(7) Uani d . . 1
H H4' 0.6718 1.0239 0.2001 0.023 Uiso calc U R 1
C C4A' 0.58045(19) 0.9231(2) 0.2669(4) 0.0165(7) Uani d . . 1
C C5' 0.5149(2) 0.9765(3) 0.1838(4) 0.0187(7) Uani d . . 1
H H5' 0.5255 1.0387 0.1193 0.022 Uiso calc U R 1
C C6' 0.43716(19) 0.9410(3) 0.1940(5) 0.0195(7) Uani d . . 1
H H6' 0.3939 0.9775 0.1369 0.023 Uiso calc U R 1
C C7' 0.42209(17) 0.8490(2) 0.2910(5) 0.0167(7) Uani d . . 1
C C8' 0.48244(19) 0.7932(2) 0.3717(4) 0.0145(7) Uani d . . 1
H H8' 0.47 0.7314 0.4357 0.017 Uiso calc U R 1
C C8A' 0.56389(18) 0.8279(2) 0.3597(5) 0.0146(6) Uani d . . 1

loop_
_atom_site_aniso_label
_atom_site_aniso_U_11
_atom_site_aniso_U_22
_atom_site_aniso_U_33
_atom_site_aniso_U_12
_atom_site_aniso_U_13
_atom_site_aniso_U_23
Br1 0.02412(17) 0.02067(16) 0.01689(18) 0.00112(12) 0.00280(14) -0.00289(15)
C1 0.0121(15) 0.0184(17) 0.0176(17) 0.0014(13) -0.0016(13) 0.0024(15)
C2 0.0136(16) 0.0172(17) 0.0171(18) 0.0025(13) -0.0016(13) -0.0014(14)
C3 0.0180(16) 0.0235(17) 0.0170(16) 0.0009(12) -0.0009(14) 0.0059(15)
C4 0.0211(17) 0.0190(17) 0.0215(19) -0.0014(14) -0.0021(15) 0.0074(15)
C4A 0.0145(17) 0.0166(17) 0.024(2) 0.0017(13) -0.0042(14) 0.0012(14)
C5 0.0219(19) 0.0169(17) 0.032(2) 0.0016(15) -0.0064(15) -0.0003(15)
C6 0.0223(19) 0.0220(19) 0.035(2) 0.0093(16) -0.0072(16) -0.0118(17)
C7 0.0176(18) 0.035(2) 0.0202(18) 0.0056(16) -0.0026(15) -0.0046(16)
C8 0.0192(17) 0.0193(18) 0.0212(18) 0.0014(15) -0.0010(14) 0.0024(14)
C8A 0.0137(17) 0.0155(17) 0.0173(16) 0.0005(13) -0.0040(14) 0.0006(14)
Br2 0.01645(16) 0.02581(17) 0.0284(2) 0.00090(12) -0.00396(16) 0.00352(17)
C1' 0.0214(18) 0.0144(16) 0.0119(17) -0.0001(13) 0.0014(13) -0.0020(13)
C2' 0.0178(17) 0.0204(17) 0.0177(18) 0.0029(14) 0.0008(14) 0.0004(14)
C3' 0.0187(15) 0.0199(14) 0.0229(17) -0.0052(12) 0.0049(15) -0.0009(17)
C4' 0.0263(17) 0.0145(15) 0.0175(17) -0.0027(14) 0.0059(15) 0.0001(14)
C4A' 0.0255(17) 0.0128(15) 0.0111(15) 0.0003(13) 0.0045(14) -0.0029(13)
C5' 0.0285(19) 0.0128(16) 0.0148(16) 0.0037(14) 0.0030(15) 0.0022(13)
C6' 0.0241(19) 0.0189(17) 0.0155(18) 0.0072(14) -0.0015(14) 0.0014(14)
C7' 0.0156(14) 0.0186(15) 0.0159(16) -0.0004(12) -0.0005(14) -0.0040(14)
C8' 0.0218(17) 0.0112(14) 0.0105(16) 0.0003(12) 0.0016(14) -0.0013(13)
C8A' 0.0184(15) 0.0139(13) 0.0115(15) 0.0016(12) 0.0007(13) -0.0049(15)

loop_
_atom_type_symbol
_atom_type_description
_atom_type_scat_dispersion_real
_atom_type_scat_dispersion_imag
_atom_type_scat_source
C C 0.0033 0.0016 'International Tables Vol C Tables 4.2.6.8 and 6.1.1.4'
H H 0.0000 0.0000 'International Tables Vol C Tables 4.2.6.8 and 6.1.1.4'
Br Br -0.2901 2.4595 'International Tables Vol C Tables 4.2.6.8 and 6.1.1.4'

loop_
_geom_angle_atom_site_label_1
_geom_angle_atom_site_label_2
_geom_angle_atom_site_label_3
_geom_angle
C2 C1 C8A 118.3(3)
C2 C1 C1' 122.9(3)
C8A C1 C1' 118.7(3)
C1 C2 C3 123.2(3)
C1 C2 Br1 120.4(2)
C3 C2 Br1 116.4(2)
C4 C3 C2 119.0(3)
C4 C3 H3 120.5
C2 C3 H3 120.5
C3 C4 C4A 121.3(3)
C3 C4 H4 119.3
C4A C4 H4 119.3
C4 C4A C5 121.8(3)
C4 C4A C8A 119.1(3)
C5 C4A C8A 119.1(3)
C6 C5 C4A 120.6(4)
C6 C5 H5 119.7
C4A C5 H5 119.7
C5 C6 C7 120.5(4)
C5 C6 H6 119.8
C7 C6 H6 119.8
C8 C7 C6 120.6(3)
C8 C7 H7 119.7
C6 C7 H7 119.7
C7 C8 C8A 121.0(4)
C7 C8 H8 119.5
C8A C8 H8 119.5
C8 C8A C4A 118.3(3)
C8 C8A C1 122.7(3)
C4A C8A C1 119.0(3)
C2' C1' C8A' 119.6(3)
C2' C1' C1 120.4(3)
C8A' C1' C1 119.9(3)
C1' C2' C3' 121.3(3)
C1' C2' H2' 119.4
C3' C2' H2' 119.4
C4' C3' C2' 120.2(3)
C4' C3' H3' 119.9
C2' C3' H3' 119.9
C3' C4' C4A' 120.7(3)
C3' C4' H4' 119.6
C4A' C4' H4' 119.6
C4' C4A' C5' 122.0(3)
C4' C4A' C8A' 119.4(3)
C5' C4A' C8A' 118.5(3)
C6' C5' C4A' 121.7(3)
C6' C5' H5' 119.1
C4A' C5' H5' 119.1
C5' C6' C7' 118.6(3)
C5' C6' H6' 120.7
C7' C6' H6' 120.7
C8' C7' C6' 122.6(3)
C8' C7' Br2 119.2(2)
C6' C7' Br2 118.1(2)
C7' C8' C8A' 119.6(3)
C7' C8' H8' 120.2
C8A' C8' H8' 120.2
C8' C8A' C1' 122.4(3)
C8' C8A' C4A' 118.9(3)
C1' C8A' C4A' 118.7(3)

loop_
_geom_bond_atom_site_label_1
_geom_bond_atom_site_label_2
_geom_bond_distance
Br1 C2 1.907(3)
C1 C2 1.360(5)
C1 C8A 1.439(5)
C1 C1' 1.500(5)
C2 C3 1.407(4)
C3 C4 1.361(5)
C3 H3 0.95
C4 C4A 1.413(5)
C4 H4 0.95
C4A C5 1.419(5)
C4A C8A 1.425(5)
C5 C6 1.364(5)
C5 H5 0.95
C6 C7 1.397(6)
C6 H6 0.95
C7 C8 1.369(5)
C7 H7 0.95
C8 C8A 1.412(5)
C8 H8 0.95
Br2 C7' 1.903(3)
C1' C2' 1.371(4)
C1' C8A' 1.427(4)
C2' C3' 1.413(4)
C2' H2' 0.95
C3' C4' 1.364(5)
C3' H3' 0.95
C4' C4A' 1.407(5)
C4' H4' 0.95
C4A' C5' 1.417(5)
C4A' C8A' 1.433(4)
C5' C6' 1.360(5)
C5' H5' 0.95
C6' C7' 1.408(4)
C6' H6' 0.95
C7' C8' 1.362(4)
C8' C8A' 1.415(4)
C8' H8' 0.95

loop_
_geom_torsion_atom_site_label_1
_geom_torsion_atom_site_label_2
_geom_torsion_atom_site_label_3
_geom_torsion_atom_site_label_4
_geom_torsion
C8A C1 C2 C3 0.0(5)
C1' C1 C2 C3 178.3(3)
C8A C1 C2 Br1 179.7(2)
C1' C1 C2 Br1 -1.9(4)
C1 C2 C3 C4 0.1(5)
Br1 C2 C3 C4 -179.7(2)
C2 C3 C4 C4A 0.2(5)
C3 C4 C4A C5 179.8(3)
C3 C4 C4A C8A -0.6(5)
C4 C4A C5 C6 179.8(3)
C8A C4A C5 C6 0.2(4)
C4A C5 C6 C7 0.3(5)
C5 C6 C7 C8 -0.7(5)
C6 C7 C8 C8A 0.6(5)
C7 C8 C8A C4A -0.2(4)
C7 C8 C8A C1 179.3(3)
C4 C4A C8A C8 -179.9(3)
C5 C4A C8A C8 -0.2(4)
C4 C4A C8A C1 0.6(4)
C5 C4A C8A C1 -179.7(3)
C2 C1 C8A C8 -179.8(3)
C1' C1 C8A C8 1.7(4)
C2 C1 C8A C4A -0.3(4)
C1' C1 C8A C4A -178.8(3)
C2 C1 C1' C2' 102.4(4)
C8A C1 C1' C2' -79.2(4)
C2 C1 C1' C8A' -81.0(4)
C8A C1 C1' C8A' 97.4(4)
C8A' C1' C2' C3' 0.8(5)
C1 C1' C2' C3' 177.4(3)
C1' C2' C3' C4' -2.1(5)
C2' C3' C4' C4A' 1.7(5)
C3' C4' C4A' C5' 179.6(3)
C3' C4' C4A' C8A' -0.1(5)
C4' C4A' C5' C6' -178.1(3)
C8A' C4A' C5' C6' 1.6(5)
C4A' C5' C6' C7' 0.4(5)
C5' C6' C7' C8' -1.4(5)
C5' C6' C7' Br2 177.5(3)
C6' C7' C8' C8A' 0.2(5)
Br2 C7' C8' C8A' -178.6(2)
C7' C8' C8A' C1' 179.9(3)
C7' C8' C8A' C4A' 1.9(5)
C2' C1' C8A' C8' -177.3(3)
C1 C1' C8A' C8' 6.2(5)
C2' C1' C8A' C4A' 0.8(5)
C1 C1' C8A' C4A' -175.8(3)
C4' C4A' C8A' C8' 177.0(3)
C5' C4A' C8A' C8' -2.7(5)
C4' C4A' C8A' C1' -1.1(5)
C5' C4A' C8A' C1' 179.2(3)
